data_7058910
loop_
_publ_author_name
'POGAKU, VINAY'
'Vagolu, Siva Krishna'
'Balachandran, Chandrasekar'
'Krishnan, R.'
'Dharmarajan, Sriram'
'Aoki, Shin'
'Basavoju, Srininvas'

_publ_section_title
;
 Design and Green Synthesis of Novel Benzotriazoloquinolinyl
 Spirooxindolopyrrolizidines: Antimycobacterial and Antiproliferative
 studies
;
_journal_name_full 'New Journal of Chemistry'
_journal_paper_doi 10.1039/C9NJ03802G
_journal_year 2019
_chemical_formula_moiety 'C36 H26 Cl2 N6 O2'
_chemical_formula_sum 'C36 H26 Cl2 N6 O2'
_chemical_formula_weight 645.53
_space_group_crystal_system monoclinic
_space_group_IT_number 14
_space_group_name_Hall '-P 2ybc'
_space_group_name_H-M_alt 'P 1 21/c 1'
_symmetry_space_group_name_Hall '-P 2ybc'
_symmetry_space_group_name_H-M 'P 1 21/c 1'
_atom_sites_solution_hydrogens geom
_atom_sites_solution_primary dual
_audit_block_doi 10.5517/ccdc.csd.cc22j9tr
_audit_creation_date 2018-08-27
_audit_creation_method
;
Olex2 1.2
(compiled 2018.05.29 svn.r3508 for OlexSys, GUI svn.r5506)
;
_audit_update_record
;
2019-06-11 deposited with the CCDC.    2019-10-16 downloaded from the CCDC.
;
_cell_angle_alpha 90
_cell_angle_beta 90.410(7)
_cell_angle_gamma 90
_cell_formula_units_Z 8
_cell_length_a 33.0853(18)
_cell_length_b 8.8295(6)
_cell_length_c 21.2489(19)
_cell_measurement_reflns_used 9084
_cell_measurement_temperature 293(2)
_cell_measurement_theta_max 29.7700
_cell_measurement_theta_min 3.7760
_cell_volume 6207.2(8)
_computing_cell_refinement 'CrysAlisPro 1.171.39.7e (Rigaku OD, 2015)'
_computing_data_collection 'CrysAlisPro 1.171.39.7e (Rigaku OD, 2015)'
_computing_data_reduction 'CrysAlisPro 1.171.39.7e (Rigaku OD, 2015)'
_computing_molecular_graphics 'Olex2 (Dolomanov et al., 2009)'
_computing_publication_material 'Olex2 (Dolomanov et al., 2009)'
_computing_structure_refinement 'ShelXL (Sheldrick, 2015)'
_computing_structure_solution 'ShelXT (Sheldrick, 2015)'
_diffrn_ambient_temperature 293(2)
_diffrn_detector 'CCD plate'
_diffrn_measured_fraction_theta_full 0.887
_diffrn_measured_fraction_theta_max 0.752
_diffrn_measurement_details
;
List of Runs (angles in degrees, time in seconds):

  # Type    Start    End  Width  t~exp~   \w     \q     \k     \f   Frames
#--------------------------------------------------------------------------
  1  \w    -84.00  26.00   0.50   50.00    --    0.00 -82.00  90.00  220
;
_diffrn_measurement_device 'four-circle diffractometer'
_diffrn_measurement_device_type 'XtaLAB Pro: Kappa dual offset/far'
_diffrn_measurement_method '\w scans'
_diffrn_orient_matrix_type 'CrysAlisPro convention (1999,Acta A55,543-557)'
_diffrn_orient_matrix_UB_11 -0.0184429000
_diffrn_orient_matrix_UB_12 -0.0407366000
_diffrn_orient_matrix_UB_13 0.0016009000
_diffrn_orient_matrix_UB_21 -0.0107644000
_diffrn_orient_matrix_UB_22 0.0659775000
_diffrn_orient_matrix_UB_23 -0.0091984000
_diffrn_orient_matrix_UB_31 0.0019945000
_diffrn_orient_matrix_UB_32 -0.0211094000
_diffrn_orient_matrix_UB_33 -0.0320212000
_diffrn_radiation_monochromator graphite
_diffrn_radiation_probe x-ray
_diffrn_radiation_type MoK\a
_diffrn_radiation_wavelength 0.71073
_diffrn_reflns_av_R_equivalents 0.0379
_diffrn_reflns_av_unetI/netI 0.0450
_diffrn_reflns_Laue_measured_fraction_full 0.887
_diffrn_reflns_Laue_measured_fraction_max 0.752
_diffrn_reflns_limit_h_max 38
_diffrn_reflns_limit_h_min -45
_diffrn_reflns_limit_k_max 11
_diffrn_reflns_limit_k_min -11
_diffrn_reflns_limit_l_max 28
_diffrn_reflns_limit_l_min -26
_diffrn_reflns_number 24813
_diffrn_reflns_point_group_measured_fraction_full 0.887
_diffrn_reflns_point_group_measured_fraction_max 0.752
_diffrn_reflns_theta_full 25.242
_diffrn_reflns_theta_max 29.748
_diffrn_reflns_theta_min 3.375
_diffrn_source 'fine-focus sealed X-ray tube'
_diffrn_source_type 'Enhance (Mo) X-ray Source'
_exptl_absorpt_coefficient_mu 0.254
_exptl_absorpt_correction_T_max 1.00000
_exptl_absorpt_correction_T_min 0.85439
_exptl_absorpt_correction_type multi-scan
_exptl_absorpt_process_details
;
CrysAlisPro 1.171.39.7e (Rigaku Oxford Diffraction, 2015)
Empirical absorption correction using spherical harmonics,
 implemented in SCALE3 ABSPACK scaling algorithm.
;
_exptl_crystal_density_diffrn 1.382
_exptl_crystal_F_000 2672
_refine_diff_density_max 1.281
_refine_diff_density_min -1.160
_refine_diff_density_rms 0.090
_refine_ls_extinction_method none
_refine_ls_goodness_of_fit_ref 1.140
_refine_ls_hydrogen_treatment constr
_refine_ls_matrix_type full
_refine_ls_number_parameters 829
_refine_ls_number_reflns 13312
_refine_ls_number_restraints 0
_refine_ls_restrained_S_all 1.140
_refine_ls_R_factor_all 0.1499
_refine_ls_R_factor_gt 0.0958
_refine_ls_shift/su_max 0.012
_refine_ls_shift/su_mean 0.001
_refine_ls_structure_factor_coef Fsqd
_refine_ls_weighting_details 'w=1/[\s^2^(Fo^2^)+39.8690P] where P=(Fo^2^+2Fc^2^)/3'
_refine_ls_weighting_scheme calc
_refine_ls_wR_factor_gt 0.1919
_refine_ls_wR_factor_ref 0.2124
_reflns_Friedel_coverage 0.000
_reflns_number_gt 7519
_reflns_number_total 13312
_reflns_threshold_expression 'I > 2\s(I)'
_cod_data_source_file c9nj03802g2.cif
_cod_data_source_block exp_301-p1
_cod_database_code 7058910
_shelx_shelxl_version_number 2016/4
_chemical_oxdiff_formula 'C11 H10 N O'
_shelx_space_group_comment
;
The symmetry employed for this shelxl refinement is uniquely defined
by the following loop, which should always be used as a source of
symmetry information in preference to the above space-group names.
They are only intended as comments.
;
_reflns_odcompleteness_completeness 88.40
_reflns_odcompleteness_iscentric 1
_reflns_odcompleteness_theta 26.32
_olex2_refinement_description
;
1. Fixed Uiso
 At 1.2 times of:
  All C(H) groups, All C(H,H) groups, All N(H) groups
2.a Ternary CH refined with riding coordinates:
 C16'(H16'), C17(H17), C17'(H17'), C18'(H18'), C16(H16), C18(H18)
2.b Secondary CH2 refined with riding coordinates:
 C19'(H19A,H19B), C21'(H21A,H21B), C21(H21C,H21D), C19(H19C,H19D), C20(H20C,
 H20D), C20'(H20A,H20B)
2.c Aromatic/amide H refined with riding coordinates:
 N6'(H6'), N6(H6), C3'(H3'), C6(H6A), C8(H8), C5'(H5'), C7'(H7'), C5(H5),
 C33(H33), C27'(H27'), C32(H32), C29'(H29'), C36'(H36'), C26'(H26'), C6'(H6'A),
 C3(H3), C15'(H15'), C33'(H33'), C29(H29), C8'(H8'), C36(H36), C7(H7),
 C35'(H35'), C26(H26), C32'(H32'), C35(H35), C14'(H14'), C27(H27), C12'(H12'),
 C15(H15), C13'(H13'), C12(H12), C14(H14), C13(H13)
;
_olex2_submission_special_instructions 'No special instructions were received'
_oxdiff_exptl_absorpt_empirical_details
;
Empirical correction (ABSPACK) includes:
- Absorption correction using spherical harmonics
- Frame scaling
- Detector area scaling
;
_oxdiff_exptl_absorpt_empirical_full_max 1.167
_oxdiff_exptl_absorpt_empirical_full_min 0.888

loop_
_space_group_symop_operation_xyz
'x, y, z'
'-x, y+1/2, -z+1/2'
'-x, -y, -z'
'x, -y-1/2, z-1/2'

loop_
_atom_site_label
_atom_site_type_symbol
_atom_site_fract_x
_atom_site_fract_y
_atom_site_fract_z
_atom_site_U_iso_or_equiv
_atom_site_adp_type
_atom_site_occupancy
_atom_site_site_symmetry_order
_atom_site_calc_flag
_atom_site_refinement_flags_posn
Cl2' Cl 0.72267(5) 1.17813(16) 0.88550(7) 0.0348(3) Uani 1 1 d .
Cl2 Cl 0.77434(4) 0.67797(15) 0.11563(7) 0.0297(3) Uani 1 1 d .
Cl1' Cl 0.50079(6) 1.0156(2) 0.70225(8) 0.0489(4) Uani 1 1 d .
Cl1 Cl 0.99900(4) 0.51489(17) 0.29766(7) 0.0322(3) Uani 1 1 d .
O1' O 0.68277(12) 0.5181(4) 0.74655(16) 0.0247(8) Uani 1 1 d .
O2' O 0.63475(14) 0.9816(4) 0.61375(17) 0.0290(9) Uani 1 1 d .
O1 O 0.81460(10) 0.0174(4) 0.25449(16) 0.0172(7) Uani 1 1 d .
O2 O 0.86316(10) 0.4824(4) 0.38705(17) 0.0207(7) Uani 1 1 d .
N5' N 0.61553(15) 0.4976(5) 0.65353(17) 0.0233(9) Uani 1 1 d .
N1' N 0.67170(14) 0.8730(5) 0.42700(19) 0.0225(9) Uani 1 1 d .
N1 N 0.82656(12) 0.3753(4) 0.57367(18) 0.0156(8) Uani 1 1 d .
N6' N 0.63057(16) 0.6292(5) 0.79996(19) 0.0277(10) Uani 1 1 d .
H6' H 0.636956 0.602874 0.837710 0.033 Uiso 1 1 calc R
N2' N 0.60793(16) 0.8951(6) 0.4697(2) 0.0285(10) Uani 1 1 d .
N6 N 0.86740(11) 0.1287(4) 0.20112(19) 0.0146(8) Uani 1 1 d .
H6 H 0.860047 0.105734 0.163407 0.018 Uiso 1 1 calc R
N2 N 0.88883(10) 0.3952(4) 0.53127(19) 0.0148(8) Uani 1 1 d .
N5 N 0.88240(11) -0.0016(4) 0.34730(19) 0.0150(8) Uani 1 1 d .
C9' C 0.71054(16) 0.8240(6) 0.4259(2) 0.0187(9) Uani 1 1 d .
N4' N 0.5434(2) 0.9019(7) 0.4746(3) 0.0427(14) Uani 1 1 d .
N3' N 0.57399(17) 0.8153(7) 0.4850(2) 0.0371(12) Uani 1 1 d .
C3' C 0.69680(18) 0.6693(6) 0.5178(2) 0.0246(11) Uani 1 1 d .
H3' H 0.704977 0.597021 0.547083 0.030 Uiso 1 1 calc R
C2 C 0.83860(12) 0.2276(5) 0.4785(2) 0.0136(8) Uani 1 1 d .
C23 C 0.84732(12) 0.0844(5) 0.2533(2) 0.0127(8) Uani 1 1 d .
C1' C 0.64729(17) 0.8297(6) 0.4728(2) 0.0233(10) Uani 1 1 d .
N3 N 0.92351(11) 0.3172(5) 0.5150(2) 0.0183(8) Uani 1 1 d .
C4 C 0.77250(15) 0.2179(5) 0.5308(2) 0.0186(9) Uani 1 1 d .
C22' C 0.62555(18) 0.6353(6) 0.6890(2) 0.0235(11) Uani 1 1 d .
N4 N 0.95525(11) 0.4017(5) 0.5254(2) 0.0224(9) Uani 1 1 d .
C6 C 0.70629(17) 0.2235(6) 0.5794(2) 0.0238(10) Uani 1 1 d .
H6A H 0.679596 0.190793 0.580866 0.029 Uiso 1 1 calc R
C8 C 0.76045(16) 0.3814(5) 0.6219(2) 0.0193(9) Uani 1 1 d .
H8 H 0.769731 0.451220 0.651451 0.023 Uiso 1 1 calc R
C5' C 0.76590(15) 0.6661(5) 0.4665(2) 0.0185(9) Uani 1 1 d .
H5' H 0.775812 0.594525 0.494803 0.022 Uiso 1 1 calc R
C24' C 0.59251(19) 0.7278(6) 0.7188(2) 0.0246(11) Uani 1 1 d .
C34' C 0.70124(18) 1.0953(6) 0.8180(2) 0.0254(11) Uani 1 1 d .
C4' C 0.72491(14) 0.7153(6) 0.4710(2) 0.0168(9) Uani 1 1 d .
C7' C 0.77608(14) 0.8319(6) 0.3770(2) 0.0189(9) Uani 1 1 d .
H7' H 0.793251 0.869660 0.346342 0.023 Uiso 1 1 calc R
C31 C 0.82841(13) 0.4642(5) 0.2894(2) 0.0155(9) Uani 1 1 d .
C5 C 0.73204(15) 0.1668(6) 0.5346(2) 0.0221(10) Uani 1 1 d .
H5 H 0.722726 0.093924 0.506445 0.027 Uiso 1 1 calc R
C16' C 0.63256(17) 0.6868(6) 0.5770(2) 0.0228(10) Uani 1 1 d .
H16' H 0.607041 0.742233 0.572544 0.027 Uiso 1 1 calc R
C25' C 0.5976(2) 0.7195(7) 0.7846(2) 0.0295(12) Uani 1 1 d .
C31' C 0.66926(16) 0.9640(6) 0.7108(2) 0.0228(10) Uani 1 1 d .
C30' C 0.65065(16) 0.8987(6) 0.6519(2) 0.0225(10) Uani 1 1 d .
C10' C 0.5983(2) 1.0369(7) 0.4465(2) 0.0311(13) Uani 1 1 d .
C17 C 0.84606(12) 0.2299(5) 0.3598(2) 0.0108(8) Uani 1 1 d .
H17 H 0.818074 0.193663 0.358351 0.013 Uiso 1 1 calc R
C33 C 0.78337(14) 0.4511(5) 0.1990(2) 0.0187(9) Uani 1 1 d .
H33 H 0.764645 0.398870 0.174424 0.022 Uiso 1 1 calc R
C27' C 0.5416(2) 0.8820(8) 0.7985(3) 0.0399(15) Uani 1 1 d .
H27' H 0.523394 0.932356 0.824320 0.048 Uiso 1 1 calc R
C9 C 0.78694(13) 0.3246(6) 0.5752(2) 0.0170(9) Uani 1 1 d .
C32 C 0.79962(13) 0.3855(5) 0.2534(2) 0.0160(9) Uani 1 1 d .
H32 H 0.791306 0.289469 0.265790 0.019 Uiso 1 1 calc R
C17' C 0.65199(17) 0.7274(6) 0.6419(2) 0.0226(10) Uani 1 1 d .
H17' H 0.680016 0.691648 0.643546 0.027 Uiso 1 1 calc R
C29' C 0.56266(18) 0.8165(7) 0.6928(3) 0.0301(12) Uani 1 1 d .
H29' H 0.559254 0.823071 0.649450 0.036 Uiso 1 1 calc R
C2' C 0.65915(17) 0.7249(6) 0.5219(2) 0.0231(10) Uani 1 1 d .
C36' C 0.69738(16) 0.8874(6) 0.7473(2) 0.0234(10) Uani 1 1 d .
H36' H 0.705371 0.790479 0.735523 0.028 Uiso 1 1 calc R
C26' C 0.5720(2) 0.7940(7) 0.8251(3) 0.0374(15) Uani 1 1 d .
H26' H 0.575039 0.785748 0.868474 0.045 Uiso 1 1 calc R
C28' C 0.5380(2) 0.8953(7) 0.7329(3) 0.0360(14) Uani 1 1 d .
C11' C 0.5563(2) 1.0409(8) 0.4513(3) 0.0377(15) Uani 1 1 d .
C25 C 0.90203(12) 0.2173(5) 0.2159(2) 0.0120(8) Uani 1 1 d .
C1 C 0.84953(12) 0.3279(5) 0.5282(2) 0.0134(8) Uani 1 1 d .
C18' C 0.62301(19) 0.5163(7) 0.5854(2) 0.0296(12) Uani 1 1 d .
H18' H 0.646166 0.454692 0.572503 0.035 Uiso 1 1 calc R
C6' C 0.79072(13) 0.7229(6) 0.4211(2) 0.0187(9) Uani 1 1 d .
H6'A H 0.817401 0.690271 0.419019 0.022 Uiso 1 1 calc R
C3 C 0.79934(12) 0.1699(5) 0.4833(2) 0.0134(8) Uani 1 1 d .
H3 H 0.790634 0.097714 0.454372 0.016 Uiso 1 1 calc R
C30 C 0.84647(13) 0.4005(5) 0.3482(2) 0.0137(8) Uani 1 1 d .
C15' C 0.6202(2) 1.1593(7) 0.4233(3) 0.0356(14) Uani 1 1 d .
H15' H 0.648255 1.157351 0.420723 0.043 Uiso 1 1 calc R
C24 C 0.90608(11) 0.2256(5) 0.2815(2) 0.0125(8) Uani 1 1 d .
C34 C 0.79572(15) 0.5953(6) 0.1825(2) 0.0204(10) Uani 1 1 d .
C33' C 0.6737(2) 1.1758(6) 0.7826(2) 0.0294(12) Uani 1 1 d .
H33' H 0.666019 1.272860 0.794592 0.035 Uiso 1 1 calc R
C29 C 0.93641(13) 0.3162(5) 0.3071(2) 0.0147(8) Uani 1 1 d .
H29 H 0.939494 0.324663 0.350516 0.018 Uiso 1 1 calc R
C10 C 0.89960(13) 0.5367(6) 0.5534(2) 0.0182(9) Uani 1 1 d .
C23' C 0.65161(18) 0.5874(6) 0.7477(2) 0.0232(11) Uani 1 1 d .
C16 C 0.86506(12) 0.1862(5) 0.4230(2) 0.0133(8) Uani 1 1 d .
H16 H 0.890707 0.240784 0.427463 0.016 Uiso 1 1 calc R
C8' C 0.73685(15) 0.8812(6) 0.3796(2) 0.0199(10) Uani 1 1 d .
H8' H 0.727539 0.952555 0.350691 0.024 Uiso 1 1 calc R
C36 C 0.84013(15) 0.6099(6) 0.2713(2) 0.0203(10) Uani 1 1 d .
H36 H 0.858901 0.662883 0.295555 0.024 Uiso 1 1 calc R
C7 C 0.72065(16) 0.3320(6) 0.6233(2) 0.0223(10) Uani 1 1 d .
H7 H 0.703186 0.370570 0.653433 0.027 Uiso 1 1 calc R
C18 C 0.87453(12) 0.0180(5) 0.4156(2) 0.0140(8) Uani 1 1 d .
H18 H 0.850778 -0.041702 0.427272 0.017 Uiso 1 1 calc R
C35' C 0.71382(17) 0.9522(6) 0.8009(3) 0.0239(10) Uani 1 1 d .
H35' H 0.732932 0.900409 0.824954 0.029 Uiso 1 1 calc R
C22 C 0.87169(11) 0.1372(5) 0.3120(2) 0.0102(8) Uani 1 1 d .
C26 C 0.92770(12) 0.2937(6) 0.1757(2) 0.0169(9) Uani 1 1 d .
H26 H 0.924541 0.286111 0.132307 0.020 Uiso 1 1 calc R
C32' C 0.6576(2) 1.1104(6) 0.7291(3) 0.0299(12) Uani 1 1 d .
H32' H 0.638828 1.163589 0.704975 0.036 Uiso 1 1 calc R
C19' C 0.5839(2) 0.4605(7) 0.5520(3) 0.0373(16) Uani 1 1 d .
H19A H 0.569594 0.543509 0.531823 0.045 Uiso 1 1 calc R
H19B H 0.589755 0.383295 0.520865 0.045 Uiso 1 1 calc R
C21' C 0.5749(2) 0.4281(8) 0.6626(3) 0.0389(15) Uani 1 1 d .
H21A H 0.576594 0.333562 0.685697 0.047 Uiso 1 1 calc R
H21B H 0.556613 0.496522 0.683970 0.047 Uiso 1 1 calc R
C35 C 0.82402(17) 0.6762(6) 0.2176(3) 0.0244(11) Uani 1 1 d .
H35 H 0.831982 0.772653 0.205209 0.029 Uiso 1 1 calc R
C28 C 0.96224(12) 0.3943(5) 0.2665(3) 0.0179(10) Uani 1 1 d .
C21 C 0.92253(13) -0.0702(6) 0.3392(2) 0.0201(10) Uani 1 1 d .
H21C H 0.936105 -0.027095 0.303050 0.024 Uiso 1 1 calc R
H21D H 0.920316 -0.178870 0.333419 0.024 Uiso 1 1 calc R
C14' C 0.5980(3) 1.2834(8) 0.4045(3) 0.0472(18) Uani 1 1 d .
H14' H 0.611347 1.367375 0.388289 0.057 Uiso 1 1 calc R
C27 C 0.95837(12) 0.3824(5) 0.2018(3) 0.0196(10) Uani 1 1 d .
H27 H 0.976239 0.433511 0.175724 0.024 Uiso 1 1 calc R
C12' C 0.5351(3) 1.1696(9) 0.4333(3) 0.0482(18) Uani 1 1 d .
H12' H 0.507157 1.174211 0.437877 0.058 Uiso 1 1 calc R
C11 C 0.94185(13) 0.5384(6) 0.5490(2) 0.0215(10) Uani 1 1 d .
C15 C 0.87788(15) 0.6589(6) 0.5776(3) 0.0246(11) Uani 1 1 d .
H15 H 0.849863 0.657407 0.580760 0.029 Uiso 1 1 calc R
C13' C 0.5553(3) 1.2862(8) 0.4094(3) 0.0477(18) Uani 1 1 d .
H13' H 0.541204 1.371143 0.395615 0.057 Uiso 1 1 calc R
C19 C 0.91141(16) -0.0463(7) 0.4476(3) 0.0291(12) Uani 1 1 d .
H19C H 0.907015 -0.151907 0.458099 0.035 Uiso 1 1 calc R
H19D H 0.917098 0.008830 0.486148 0.035 Uiso 1 1 calc R
C12 C 0.96491(14) 0.6673(6) 0.5674(3) 0.0274(12) Uani 1 1 d .
H12 H 0.992887 0.670398 0.563658 0.033 Uiso 1 1 calc R
C14 C 0.90079(16) 0.7828(6) 0.5966(3) 0.0275(11) Uani 1 1 d .
H14 H 0.887657 0.866000 0.613836 0.033 Uiso 1 1 calc R
C13 C 0.94310(17) 0.7870(7) 0.5909(3) 0.0304(12) Uani 1 1 d .
H13 H 0.956839 0.873899 0.603482 0.036 Uiso 1 1 calc R
C20 C 0.94647(17) -0.0315(7) 0.4026(3) 0.0359(13) Uani 1 1 d .
H20C H 0.967724 -0.104248 0.411529 0.043 Uiso 1 1 calc R
H20D H 0.957610 0.070099 0.402275 0.043 Uiso 1 1 calc R
C20' C 0.5631(4) 0.404(3) 0.5995(4) 0.248(14) Uani 1 1 d .
H20A H 0.561740 0.295773 0.593288 0.298 Uiso 1 1 calc R
H20B H 0.535725 0.442491 0.595281 0.298 Uiso 1 1 calc R

loop_
_atom_site_aniso_label
_atom_site_aniso_U_11
_atom_site_aniso_U_22
_atom_site_aniso_U_33
_atom_site_aniso_U_23
_atom_site_aniso_U_13
_atom_site_aniso_U_12
Cl2' 0.0516(9) 0.0289(7) 0.0239(6) -0.0074(6) -0.0086(6) -0.0008(6)
Cl2 0.0366(7) 0.0264(6) 0.0260(6) 0.0080(5) -0.0060(6) 0.0002(5)
Cl1' 0.0692(12) 0.0499(10) 0.0277(7) -0.0002(7) 0.0007(8) 0.0202(9)
Cl1 0.0114(5) 0.0397(8) 0.0455(8) 0.0034(6) -0.0005(5) -0.0185(5)
O1' 0.037(2) 0.0235(18) 0.0137(16) 0.0018(14) -0.0019(15) -0.0006(16)
O2' 0.049(2) 0.0247(19) 0.0134(16) 0.0045(15) -0.0019(17) 0.0002(17)
O1 0.0117(14) 0.0194(16) 0.0205(16) -0.0005(13) 0.0011(13) -0.0056(12)
O2 0.0152(15) 0.0238(18) 0.0229(17) -0.0054(15) -0.0022(14) 0.0018(13)
N5' 0.043(3) 0.025(2) 0.0020(16) -0.0028(15) 0.0023(17) -0.0059(19)
N1' 0.028(2) 0.031(2) 0.0084(17) -0.0004(17) 0.0034(17) -0.0021(18)
N1 0.0143(17) 0.0194(19) 0.0132(18) -0.0002(15) -0.0009(15) -0.0038(14)
N6' 0.050(3) 0.028(2) 0.0048(17) 0.0028(16) 0.0002(19) -0.001(2)
N2' 0.040(3) 0.038(3) 0.0073(18) 0.0037(18) 0.0028(18) 0.012(2)
N6 0.0055(15) 0.024(2) 0.0147(18) 0.0004(15) 0.0013(14) -0.0018(14)
N2 0.0023(14) 0.023(2) 0.0187(19) -0.0020(16) 0.0022(14) 0.0004(14)
N5 0.0062(15) 0.0166(19) 0.022(2) 0.0003(16) 0.0037(14) 0.0012(13)
C9' 0.030(2) 0.019(2) 0.0071(19) -0.0011(17) 0.0033(18) -0.0027(19)
N4' 0.055(4) 0.051(3) 0.022(3) 0.008(2) -0.002(3) 0.002(3)
N3' 0.044(3) 0.052(3) 0.016(2) 0.003(2) 0.005(2) 0.003(3)
C3' 0.045(3) 0.024(2) 0.0057(19) 0.0011(18) 0.003(2) -0.002(2)
C2 0.0059(17) 0.020(2) 0.015(2) -0.0016(17) 0.0013(16) 0.0016(15)
C23 0.0065(17) 0.015(2) 0.017(2) 0.0027(17) 0.0017(16) 0.0019(15)
C1' 0.035(3) 0.026(3) 0.008(2) -0.0014(19) 0.004(2) 0.003(2)
N3 0.0017(14) 0.028(2) 0.025(2) -0.0048(17) -0.0013(15) 0.0006(14)
C4 0.025(2) 0.016(2) 0.015(2) 0.0000(18) 0.0074(19) 0.0035(18)
C22' 0.040(3) 0.023(2) 0.008(2) 0.0031(18) -0.002(2) -0.008(2)
N4 0.0018(15) 0.036(2) 0.029(2) -0.0022(19) 0.0021(16) -0.0091(15)
C6 0.028(2) 0.025(3) 0.019(2) 0.006(2) 0.003(2) -0.002(2)
C8 0.029(2) 0.016(2) 0.012(2) 0.0013(17) 0.0077(19) -0.0011(18)
C5' 0.024(2) 0.019(2) 0.013(2) 0.0006(18) -0.0020(18) 0.0005(18)
C24' 0.047(3) 0.020(2) 0.007(2) -0.0011(18) 0.007(2) -0.006(2)
C34' 0.039(3) 0.022(3) 0.015(2) 0.0009(19) 0.001(2) -0.007(2)
C4' 0.0140(19) 0.027(2) 0.0093(19) -0.0042(18) -0.0027(16) 0.0022(18)
C7' 0.019(2) 0.021(2) 0.017(2) -0.0012(18) 0.0045(18) -0.0057(18)
C31 0.0145(19) 0.013(2) 0.020(2) -0.0021(17) 0.0028(17) 0.0013(16)
C5 0.020(2) 0.027(3) 0.020(2) 0.003(2) 0.0034(19) -0.0006(19)
C16' 0.031(3) 0.032(3) 0.0055(19) 0.0005(19) -0.0015(19) 0.005(2)
C25' 0.047(3) 0.032(3) 0.009(2) 0.000(2) 0.000(2) -0.010(2)
C31' 0.030(3) 0.027(3) 0.011(2) 0.0013(19) 0.0043(19) -0.005(2)
C30' 0.025(2) 0.032(3) 0.011(2) 0.001(2) 0.0046(19) -0.006(2)
C10' 0.050(4) 0.037(3) 0.006(2) 0.001(2) -0.004(2) 0.003(3)
C17 0.0073(16) 0.0133(19) 0.0119(19) -0.0040(16) 0.0017(15) -0.0013(14)
C33 0.016(2) 0.019(2) 0.021(2) -0.0027(19) 0.0000(18) 0.0017(17)
C27' 0.063(4) 0.044(4) 0.013(2) -0.013(2) 0.011(3) 0.000(3)
C9 0.0114(19) 0.024(2) 0.016(2) 0.0050(19) -0.0008(17) 0.0006(17)
C32 0.0134(19) 0.015(2) 0.019(2) 0.0003(17) 0.0005(17) 0.0012(16)
C17' 0.031(3) 0.030(3) 0.008(2) -0.0027(19) 0.0033(19) -0.005(2)
C29' 0.035(3) 0.041(3) 0.014(2) 0.005(2) -0.006(2) -0.002(2)
C2' 0.035(3) 0.027(3) 0.007(2) -0.0026(19) 0.001(2) 0.000(2)
C36' 0.027(2) 0.022(2) 0.022(2) -0.001(2) 0.006(2) -0.0023(19)
C26' 0.061(4) 0.038(3) 0.013(2) -0.004(2) 0.001(3) 0.001(3)
C28' 0.058(4) 0.033(3) 0.017(3) 0.002(2) -0.004(3) 0.005(3)
C11' 0.056(4) 0.045(4) 0.012(2) -0.001(2) -0.002(3) 0.005(3)
C25 0.0024(15) 0.015(2) 0.018(2) 0.0020(17) 0.0034(15) 0.0003(14)
C1 0.0032(16) 0.022(2) 0.015(2) 0.0019(18) -0.0017(15) -0.0011(15)
C18' 0.047(3) 0.031(3) 0.011(2) -0.004(2) 0.009(2) -0.007(2)
C6' 0.0088(18) 0.024(2) 0.023(2) -0.0027(19) 0.0044(17) -0.0006(17)
C3 0.0005(15) 0.021(2) 0.019(2) -0.0015(18) -0.0022(15) -0.0022(15)
C30 0.0095(17) 0.013(2) 0.019(2) -0.0032(17) 0.0018(16) -0.0007(15)
C15' 0.049(4) 0.042(3) 0.015(2) -0.002(2) 0.005(2) 0.004(3)
C24 -0.0009(14) 0.018(2) 0.020(2) 0.0007(17) 0.0014(15) 0.0005(14)
C34 0.020(2) 0.022(2) 0.019(2) 0.0043(19) -0.0019(19) 0.0037(18)
C33' 0.050(3) 0.021(3) 0.017(2) 0.001(2) 0.004(2) 0.006(2)
C29 0.0111(18) 0.014(2) 0.020(2) 0.0021(17) 0.0079(17) -0.0018(16)
C10 0.0091(18) 0.026(2) 0.020(2) 0.0002(19) 0.0043(17) -0.0113(17)
C23' 0.042(3) 0.019(2) 0.008(2) 0.0053(18) -0.002(2) -0.001(2)
C16 0.0075(17) 0.018(2) 0.015(2) -0.0001(17) 0.0025(16) 0.0031(15)
C8' 0.020(2) 0.026(2) 0.013(2) 0.0015(19) -0.0021(18) -0.0046(19)
C36 0.020(2) 0.021(2) 0.020(2) -0.0016(19) 0.0017(19) -0.0070(18)
C7 0.025(2) 0.026(3) 0.016(2) 0.0051(19) 0.0057(19) 0.004(2)
C18 0.0087(17) 0.021(2) 0.0123(19) 0.0002(17) -0.0021(15) 0.0013(16)
C35' 0.027(2) 0.024(3) 0.021(2) 0.000(2) -0.002(2) -0.003(2)
C22 0.0020(15) 0.016(2) 0.0129(19) 0.0001(16) 0.0026(15) -0.0028(14)
C26 0.0062(17) 0.029(2) 0.016(2) 0.0069(19) 0.0052(16) 0.0039(17)
C32' 0.049(3) 0.023(3) 0.018(2) 0.009(2) -0.003(2) 0.002(2)
C19' 0.055(4) 0.041(3) 0.016(2) 0.007(2) -0.021(3) -0.017(3)
C21' 0.056(4) 0.040(3) 0.021(3) -0.002(2) 0.011(3) -0.013(3)
C35 0.031(3) 0.015(2) 0.027(3) 0.002(2) 0.001(2) -0.0013(19)
C28 0.0002(15) 0.020(2) 0.034(3) 0.005(2) 0.0039(17) -0.0024(15)
C21 0.0091(18) 0.022(2) 0.030(3) 0.0066(19) 0.0092(18) 0.0101(17)
C14' 0.083(6) 0.034(3) 0.025(3) 0.003(3) 0.007(3) 0.000(3)
C27 0.0014(15) 0.023(2) 0.035(3) 0.007(2) 0.0034(18) -0.0003(16)
C12' 0.073(5) 0.054(4) 0.018(3) 0.002(3) 0.000(3) 0.016(4)
C11 0.0063(18) 0.034(3) 0.024(2) -0.003(2) 0.0031(18) -0.0107(18)
C15 0.019(2) 0.024(3) 0.031(3) -0.003(2) 0.004(2) -0.0049(19)
C13' 0.074(5) 0.043(4) 0.027(3) 0.006(3) -0.001(3) 0.015(4)
C19 0.021(2) 0.033(3) 0.033(3) 0.005(2) -0.002(2) 0.008(2)
C12 0.0097(19) 0.036(3) 0.036(3) 0.000(2) -0.003(2) -0.015(2)
C14 0.022(2) 0.029(3) 0.032(3) -0.005(2) 0.008(2) -0.011(2)
C13 0.023(2) 0.036(3) 0.032(3) -0.003(2) 0.001(2) -0.019(2)
C20 0.022(2) 0.031(3) 0.055(4) 0.008(3) 0.005(3) -0.005(2)
C20' 0.129(11) 0.59(4) 0.022(4) -0.057(10) 0.007(5) -0.244(18)

loop_
_atom_type_symbol
_atom_type_description
_atom_type_scat_dispersion_real
_atom_type_scat_dispersion_imag
_atom_type_scat_source
C C 0.0033 0.0016 'International Tables Vol C Tables 4.2.6.8 and 6.1.1.4'
H H 0.0000 0.0000 'International Tables Vol C Tables 4.2.6.8 and 6.1.1.4'
Cl Cl 0.1484 0.1585 'International Tables Vol C Tables 4.2.6.8 and 6.1.1.4'
N N 0.0061 0.0033 'International Tables Vol C Tables 4.2.6.8 and 6.1.1.4'
O O 0.0106 0.0060 'International Tables Vol C Tables 4.2.6.8 and 6.1.1.4'

loop_
_geom_angle_atom_site_label_1
_geom_angle_atom_site_label_2
_geom_angle_atom_site_label_3
_geom_angle
C22' N5' C18' 111.8(4)
C22' N5' C21' 118.4(5)
C18' N5' C21' 109.2(4)
C1' N1' C9' 120.2(4)
C1 N1 C9 118.1(4)
C25' N6' H6' 124.2
C23' N6' H6' 124.2
C23' N6' C25' 111.6(4)
N3' N2' C1' 122.1(5)
N3' N2' C10' 111.4(5)
C10' N2' C1' 126.2(5)
C23 N6 H6 123.9
C23 N6 C25 112.2(4)
C25 N6 H6 123.9
N3 N2 C1 122.5(4)
C10 N2 N3 108.8(3)
C10 N2 C1 128.5(4)
C22 N5 C18 110.8(3)
C21 N5 C18 109.1(3)
C21 N5 C22 119.7(4)
N1' C9' C4' 120.8(5)
N1' C9' C8' 119.1(4)
C8' C9' C4' 120.1(5)
N3' N4' C11' 110.1(6)
N4' N3' N2' 107.4(5)
C4' C3' H3' 118.3
C2' C3' H3' 118.3
C2' C3' C4' 123.5(5)
C1 C2 C16 125.5(4)
C3 C2 C1 113.8(4)
C3 C2 C16 120.6(4)
O1 C23 N6 126.2(4)
O1 C23 C22 125.4(4)
N6 C23 C22 108.4(3)
N1' C1' N2' 114.3(4)
N1' C1' C2' 123.4(5)
N2' C1' C2' 122.3(5)
N4 N3 N2 109.9(4)
C9 C4 C5 119.3(5)
C3 C4 C5 123.0(4)
C3 C4 C9 117.7(4)
N5' C22' C24' 120.2(5)
N5' C22' C17' 103.2(4)
N5' C22' C23' 107.8(4)
C24' C22' C17' 113.5(4)
C24' C22' C23' 102.0(4)
C17' C22' C23' 110.0(4)
N3 N4 C11 107.5(4)
C5 C6 H6A 120.2
C5 C6 C7 119.7(5)
C7 C6 H6A 120.2
C9 C8 H8 120.2
C7 C8 H8 120.2
C7 C8 C9 119.6(4)
C4' C5' H5' 119.6
C6' C5' H5' 119.6
C6' C5' C4' 120.7(4)
C25' C24' C22' 107.9(5)
C29' C24' C22' 131.4(5)
C29' C24' C25' 120.6(6)
C33' C34' Cl2' 119.6(4)
C33' C34' C35' 122.0(5)
C35' C34' Cl2' 118.4(4)
C3' C4' C9' 116.2(4)
C3' C4' C5' 125.8(5)
C5' C4' C9' 118.0(5)
C6' C7' H7' 119.8
C8' C7' H7' 119.8
C8' C7' C6' 120.4(5)
C32 C31 C30 122.5(4)
C36 C31 C32 119.6(4)
C36 C31 C30 117.8(4)
C4 C5 H5 119.5
C6 C5 C4 120.9(5)
C6 C5 H5 119.5
C17' C16' H16' 108.7
C2' C16' H16' 108.7
C2' C16' C17' 113.3(4)
C2' C16' C18' 115.2(4)
C18' C16' H16' 108.7
C18' C16' C17' 101.9(4)
N6' C25' C24' 110.6(5)
C26' C25' N6' 127.7(5)
C26' C25' C24' 121.7(6)
C36' C31' C30' 123.2(5)
C36' C31' C32' 118.7(5)
C32' C31' C30' 118.1(5)
O2' C30' C31' 119.9(5)
O2' C30' C17' 121.2(4)
C31' C30' C17' 118.9(4)
N2' C10' C11' 102.9(6)
N2' C10' C15' 135.3(6)
C15' C10' C11' 121.8(6)
C30 C17 H17 109.1
C30 C17 C16 112.7(3)
C30 C17 C22 114.1(4)
C16 C17 H17 109.1
C16 C17 C22 102.6(3)
C22 C17 H17 109.1
C32 C33 H33 120.7
C34 C33 H33 120.7
C34 C33 C32 118.6(4)
C26' C27' H27' 119.8
C26' C27' C28' 120.4(6)
C28' C27' H27' 119.8
N1 C9 C4 121.0(4)
N1 C9 C8 119.4(4)
C4 C9 C8 119.6(4)
C31 C32 H32 119.9
C33 C32 C31 120.2(4)
C33 C32 H32 119.9
C22' C17' H17' 110.0
C16' C17' C22' 102.6(4)
C16' C17' H17' 110.0
C30' C17' C22' 114.1(4)
C30' C17' C16' 109.9(4)
C30' C17' H17' 110.0
C24' C29' H29' 121.0
C28' C29' C24' 118.0(5)
C28' C29' H29' 121.0
C3' C2' C1' 115.7(5)
C3' C2' C16' 121.0(5)
C1' C2' C16' 123.1(5)
C31' C36' H36' 119.4
C35' C36' C31' 121.2(5)
C35' C36' H36' 119.4
C25' C26' C27' 117.4(5)
C25' C26' H26' 121.3
C27' C26' H26' 121.3
C27' C28' Cl1' 118.3(6)
C29' C28' Cl1' 119.8(4)
C29' C28' C27' 121.9(6)
N4' C11' C10' 108.2(6)
C12' C11' N4' 131.6(7)
C12' C11' C10' 120.2(7)
C24 C25 N6 108.7(4)
C26 C25 N6 129.0(4)
C26 C25 C24 122.2(4)
N1 C1 N2 111.6(4)
N1 C1 C2 127.1(4)
C2 C1 N2 121.2(4)
N5' C18' C16' 104.9(4)
N5' C18' H18' 110.3
N5' C18' C19' 105.5(5)
C16' C18' H18' 110.3
C16' C18' C19' 115.2(5)
C19' C18' H18' 110.3
C5' C6' C7' 120.6(4)
C5' C6' H6'A 119.7
C7' C6' H6'A 119.7
C2 C3 C4 122.1(4)
C2 C3 H3 119.0
C4 C3 H3 119.0
O2 C30 C31 121.2(4)
O2 C30 C17 118.6(4)
C31 C30 C17 120.2(4)
C10' C15' H15' 121.9
C14' C15' C10' 116.3(7)
C14' C15' H15' 121.9
C25 C24 C22 109.2(3)
C29 C24 C25 118.9(4)
C29 C24 C22 131.6(4)
C33 C34 Cl2 118.3(4)
C33 C34 C35 122.4(4)
C35 C34 Cl2 119.3(4)
C34' C33' H33' 120.5
C34' C33' C32' 119.0(5)
C32' C33' H33' 120.5
C24 C29 H29 120.6
C24 C29 C28 118.9(4)
C28 C29 H29 120.6
N2 C10 C11 104.0(4)
N2 C10 C15 133.8(4)
C15 C10 C11 122.1(5)
O1' C23' N6' 126.7(5)
O1' C23' C22' 126.1(5)
N6' C23' C22' 107.0(5)
C2 C16 C17 112.7(3)
C2 C16 H16 108.1
C2 C16 C18 115.8(4)
C17 C16 H16 108.1
C18 C16 C17 103.8(3)
C18 C16 H16 108.1
C9' C8' H8' 119.9
C7' C8' C9' 120.1(5)
C7' C8' H8' 119.9
C31 C36 H36 119.7
C35 C36 C31 120.6(4)
C35 C36 H36 119.7
C6 C7 H7 119.6
C8 C7 C6 120.8(5)
C8 C7 H7 119.6
N5 C18 C16 104.6(4)
N5 C18 H18 109.4
N5 C18 C19 104.5(4)
C16 C18 H18 109.4
C19 C18 C16 119.1(4)
C19 C18 H18 109.4
C34' C35' C36' 118.5(5)
C34' C35' H35' 120.7
C36' C35' H35' 120.7
N5 C22 C23 106.2(3)
N5 C22 C17 103.5(3)
N5 C22 C24 117.5(3)
C23 C22 C17 113.5(3)
C24 C22 C23 101.3(3)
C24 C22 C17 114.7(4)
C25 C26 H26 120.8
C25 C26 C27 118.5(4)
C27 C26 H26 120.8
C31' C32' H32' 119.7
C33' C32' C31' 120.6(5)
C33' C32' H32' 119.7
C18' C19' H19A 111.4
C18' C19' H19B 111.4
H19A C19' H19B 109.3
C20' C19' C18' 101.9(5)
C20' C19' H19A 111.4
C20' C19' H19B 111.4
N5' C21' H21A 111.7
N5' C21' H21B 111.7
H21A C21' H21B 109.4
C20' C21' N5' 100.5(6)
C20' C21' H21A 111.7
C20' C21' H21B 111.7
C34 C35 H35 120.7
C36 C35 C34 118.6(5)
C36 C35 H35 120.7
C29 C28 Cl1 119.6(4)
C27 C28 Cl1 118.9(4)
C27 C28 C29 121.5(4)
N5 C21 H21C 110.8
N5 C21 H21D 110.8
N5 C21 C20 104.8(4)
H21C C21 H21D 108.9
C20 C21 H21C 110.8
C20 C21 H21D 110.8
C15' C14' H14' 119.3
C15' C14' C13' 121.5(7)
C13' C14' H14' 119.3
C26 C27 H27 120.0
C28 C27 C26 120.0(5)
C28 C27 H27 120.0
C11' C12' H12' 120.6
C13' C12' C11' 118.8(8)
C13' C12' H12' 120.6
N4 C11 C10 109.7(4)
N4 C11 C12 128.7(4)
C10 C11 C12 121.6(5)
C10 C15 H15 122.1
C14 C15 C10 115.7(5)
C14 C15 H15 122.1
C14' C13' H13' 119.4
C12' C13' C14' 121.3(7)
C12' C13' H13' 119.4
C18 C19 H19C 110.2
C18 C19 H19D 110.2
C18 C19 C20 107.7(5)
H19C C19 H19D 108.5
C20 C19 H19C 110.2
C20 C19 H19D 110.2
C11 C12 H12 122.2
C13 C12 C11 115.6(4)
C13 C12 H12 122.2
C15 C14 H14 118.8
C15 C14 C13 122.5(6)
C13 C14 H14 118.8
C12 C13 C14 122.4(5)
C12 C13 H13 118.8
C14 C13 H13 118.8
C21 C20 H20C 112.2
C21 C20 H20D 112.2
C19 C20 C21 97.9(4)
C19 C20 H20C 112.2
C19 C20 H20D 112.2
H20C C20 H20D 109.8
C19' C20' C21' 122.0(8)
C19' C20' H20A 106.8
C19' C20' H20B 106.8
C21' C20' H20A 106.8
C21' C20' H20B 106.8
H20A C20' H20B 106.7

loop_
_geom_bond_atom_site_label_1
_geom_bond_atom_site_label_2
_geom_bond_distance
Cl2' C34' 1.756(5)
Cl2 C34 1.743(5)
Cl1' C28' 1.749(6)
Cl1 C28 1.743(4)
O1' C23' 1.199(7)
O2' C30' 1.210(6)
O1 C23 1.234(5)
O2 C30 1.225(5)
N5' C22' 1.467(6)
N5' C18' 1.480(6)
N5' C21' 1.492(8)
N1' C9' 1.356(7)
N1' C1' 1.325(7)
N1 C9 1.386(6)
N1 C1 1.303(6)
N6' H6' 0.8600
N6' C25' 1.388(8)
N6' C23' 1.367(7)
N2' N3' 1.367(8)
N2' C1' 1.426(7)
N2' C10' 1.382(7)
N6 H6 0.8600
N6 C23 1.355(6)
N6 C25 1.421(5)
N2 N3 1.384(5)
N2 C1 1.430(5)
N2 C10 1.381(6)
N5 C18 1.486(6)
N5 C22 1.479(6)
N5 C21 1.471(5)
C9' C4' 1.435(6)
C9' C8' 1.412(7)
N4' N3' 1.285(8)
N4' C11' 1.392(9)
C3' H3' 0.9300
C3' C4' 1.426(7)
C3' C2' 1.342(8)
C2 C1 1.423(6)
C2 C3 1.400(5)
C2 C16 1.518(6)
C23 C22 1.552(6)
C1' C2' 1.447(7)
N3 N4 1.305(5)
C4 C5 1.415(7)
C4 C9 1.414(7)
C4 C3 1.414(6)
C22' C24' 1.508(8)
C22' C17' 1.563(7)
C22' C23' 1.569(6)
N4 C11 1.382(7)
C6 H6A 0.9300
C6 C5 1.376(8)
C6 C7 1.416(7)
C8 H8 0.9300
C8 C9 1.420(7)
C8 C7 1.388(7)
C5' H5' 0.9300
C5' C4' 1.428(6)
C5' C6' 1.367(7)
C24' C25' 1.409(6)
C24' C29' 1.373(8)
C34' C33' 1.375(7)
C34' C35' 1.379(8)
C7' H7' 0.9300
C7' C6' 1.425(7)
C7' C8' 1.370(7)
C31 C32 1.402(6)
C31 C30 1.491(6)
C31 C36 1.399(6)
C5 H5 0.9300
C16' H16' 0.9800
C16' C17' 1.558(6)
C16' C2' 1.508(7)
C16' C18' 1.549(8)
C25' C26' 1.379(9)
C31' C30' 1.505(7)
C31' C36' 1.384(7)
C31' C32' 1.405(8)
C30' C17' 1.528(7)
C10' C11' 1.395(10)
C10' C15' 1.393(9)
C17 H17 0.9800
C17 C30 1.526(6)
C17 C16 1.529(6)
C17 C22 1.559(6)
C33 H33 0.9300
C33 C32 1.397(6)
C33 C34 1.383(7)
C27' H27' 0.9300
C27' C26' 1.389(9)
C27' C28' 1.403(8)
C32 H32 0.9300
C17' H17' 0.9800
C29' H29' 0.9300
C29' C28' 1.372(9)
C36' H36' 0.9300
C36' C35' 1.383(7)
C26' H26' 0.9300
C11' C12' 1.388(9)
C25 C24 1.401(6)
C25 C26 1.384(6)
C18' H18' 0.9800
C18' C19' 1.552(8)
C6' H6'A 0.9300
C3 H3 0.9300
C15' H15' 0.9300
C15' C14' 1.377(9)
C24 C29 1.391(6)
C24 C22 1.528(6)
C34 C35 1.390(7)
C33' H33' 0.9300
C33' C32' 1.378(7)
C29 H29 0.9300
C29 C28 1.401(6)
C10 C11 1.402(6)
C10 C15 1.396(7)
C16 H16 0.9800
C16 C18 1.526(6)
C8' H8' 0.9300
C36 H36 0.9300
C36 C35 1.387(7)
C7 H7 0.9300
C18 H18 0.9800
C18 C19 1.504(6)
C35' H35' 0.9300
C26 H26 0.9300
C26 C27 1.393(6)
C32' H32' 0.9300
C19' H19A 0.9700
C19' H19B 0.9700
C19' C20' 1.323(13)
C21' H21A 0.9700
C21' H21B 0.9700
C21' C20' 1.407(9)
C35 H35 0.9300
C28 C27 1.384(8)
C21 H21C 0.9700
C21 H21D 0.9700
C21 C20 1.596(8)
C14' H14' 0.9300
C14' C13' 1.417(12)
C27 H27 0.9300
C12' H12' 0.9300
C12' C13' 1.332(11)
C11 C12 1.423(7)
C15 H15 0.9300
C15 C14 1.389(7)
C13' H13' 0.9300
C19 H19C 0.9700
C19 H19D 0.9700
C19 C20 1.514(9)
C12 H12 0.9300
C12 C13 1.376(9)
C14 H14 0.9300
C14 C13 1.406(7)
C13 H13 0.9300
C20 H20C 0.9700
C20 H20D 0.9700
C20' H20A 0.9700
C20' H20B 0.9700
